data_1100675
loop_
_publ_author_name
'Doi, Mitsunobu'
'Ijiri, Yoshio'
'Akagi, Masao'
'Uenishi, Miharu'
'Urata, Hidehito'

_publ_section_title
;
 Crystal Structure of 5'-Hydroxythalidomide In Vivo Metabolite of
 Thalidomide in Humans
;
_journal_name_full
;
 Analytical Sciences: X-ray Structure Analysis Online
;
_journal_page_first x51
_journal_page_last x52
_journal_paper_doi 10.2116/analscix.19.x51
_journal_volume 19
_journal_year 2003
_chemical_formula_moiety 'C13 H10 N2 O5'
_chemical_formula_sum 'C13 H10 N2 O5'
_chemical_formula_weight 274.23
_chemical_name_common 5hthalid
_chemical_name_systematic 5'-Hydroxythalidomide
_space_group_IT_number 15
_symmetry_cell_setting monoclinic
_symmetry_space_group_name_Hall '-C 2yc'
_symmetry_space_group_name_H-M 'C 1 2/c 1'
_atom_sites_solution_hydrogens geom
_atom_sites_solution_primary direct
_atom_sites_solution_secondary difmap
_cell_angle_alpha 90.00
_cell_angle_beta 95.9240(10)
_cell_angle_gamma 90.00
_cell_formula_units_Z 8
_cell_length_a 21.7240(17)
_cell_length_b 7.9633(6)
_cell_length_c 13.6074(11)
_cell_measurement_reflns_used 4272
_cell_measurement_temperature 90.0(2)
_cell_measurement_theta_max 28.0
_cell_measurement_theta_min 2.7
_cell_volume 2341.4(3)
_diffrn_ambient_temperature 90.0(2)
_diffrn_detector_area_resol_mean 8.366
_diffrn_measurement_device_type 'Bruker AXS, SMART APEX area detector'
_diffrn_measurement_method \w-scan
_diffrn_radiation_monochromator graphite
_diffrn_radiation_source 'MacScience, M18XCE rotating anode'
_diffrn_radiation_type MoK\a
_diffrn_radiation_wavelength 0.71073
_diffrn_reflns_av_R_equivalents 0.0234
_diffrn_reflns_av_sigmaI/netI 0.0226
_diffrn_reflns_limit_h_max 27
_diffrn_reflns_limit_h_min -28
_diffrn_reflns_limit_k_max 10
_diffrn_reflns_limit_k_min -10
_diffrn_reflns_limit_l_max 18
_diffrn_reflns_limit_l_min -17
_diffrn_reflns_number 9927
_diffrn_reflns_theta_max 28.28
_diffrn_reflns_theta_min 2.73
_diffrn_standards_decay_% 0.08
_diffrn_standards_interval_count 9927
_diffrn_standards_interval_time 360
_diffrn_standards_number 135
_exptl_absorpt_coefficient_mu 0.122
_exptl_absorpt_correction_T_max 1.0
_exptl_absorpt_correction_T_min 0.8821
_exptl_absorpt_correction_type empirical
_exptl_absorpt_process_details 'SADABS (Sheldrick, 1996)'
_exptl_crystal_colour colourless
_exptl_crystal_density_diffrn 1.556
_exptl_crystal_density_method 'not measured'
_exptl_crystal_description plate
_exptl_crystal_F_000 1136
_exptl_crystal_size_max 0.38
_exptl_crystal_size_mid 0.30
_exptl_crystal_size_min 0.10
_refine_ls_extinction_method none
_refine_ls_goodness_of_fit_ref 1.248
_refine_ls_hydrogen_treatment mixed
_refine_ls_matrix_type full
_refine_ls_number_parameters 185
_refine_ls_number_reflns 2770
_refine_ls_number_restraints 0
_refine_ls_restrained_S_all 1.248
_refine_ls_R_factor_all 0.0662
_refine_ls_R_factor_gt 0.0639
_refine_ls_shift/su_max <0.001
_refine_ls_shift/su_mean 0.000
_refine_ls_structure_factor_coef Fsqd
_refine_ls_weighting_details 'calc w=1/[\s^2^(Fo^2^)+(0.0478P)^2^+5.7973P] where P=(Fo^2^+2Fc^2^)/3'
_refine_ls_weighting_scheme calc
_refine_ls_wR_factor_gt 0.1432
_refine_ls_wR_factor_ref 0.1445
_reflns_number_gt 2661
_reflns_number_total 2770
_reflns_threshold_expression I>2\s(I)
_cod_original_sg_symbol_H-M C2/c
_cod_database_code 1100675

loop_
_symmetry_equiv_pos_as_xyz
'x, y, z'
'-x, y, -z+1/2'
'x+1/2, y+1/2, z'
'-x+1/2, y+1/2, -z+1/2'
'-x, -y, -z'
'x, -y, z-1/2'
'-x+1/2, -y+1/2, -z'
'x+1/2, -y+1/2, z-1/2'

loop_
_atom_site_label
_atom_site_type_symbol
_atom_site_fract_x
_atom_site_fract_y
_atom_site_fract_z
_atom_site_U_iso_or_equiv
_atom_site_adp_type
_atom_site_occupancy
_atom_site_symmetry_multiplicity
_atom_site_calc_flag
_atom_site_refinement_flags
_atom_site_disorder_assembly
_atom_site_disorder_group
C1 C 0.02939(10) 0.6082(2) 0.63039(14) 0.0153(4) Uani 1 1 d . . .
O1 O 0.01652(7) 0.46223(19) 0.61661(12) 0.0213(4) Uani 1 1 d . . .
N2 N 0.08850(8) 0.6692(2) 0.66432(13) 0.0150(4) Uani 1 1 d . . .
C3 C 0.09019(10) 0.8447(3) 0.66399(14) 0.0151(4) Uani 1 1 d . . .
O3 O 0.13670(7) 0.92752(19) 0.68384(12) 0.0213(4) Uani 1 1 d . . .
C3A C 0.02551(9) 0.9003(3) 0.63583(14) 0.0141(4) Uani 1 1 d . . .
C4 C 0.00125(10) 1.0609(3) 0.62712(15) 0.0171(4) Uani 1 1 d . . .
H1 H 0.0266 1.1572 0.6400 0.021 Uiso 1 1 calc R . .
C5 C -0.06220(11) 1.0753(3) 0.59859(16) 0.0206(5) Uani 1 1 d . . .
H2 H -0.0805 1.1835 0.5916 0.025 Uiso 1 1 calc R . .
C6 C -0.09901(11) 0.9330(3) 0.58023(16) 0.0224(5) Uani 1 1 d . . .
H3 H -0.1421 0.9462 0.5615 0.027 Uiso 1 1 calc R . .
C7 C -0.07405(10) 0.7719(3) 0.58881(15) 0.0188(4) Uani 1 1 d . . .
H4 H -0.0991 0.6749 0.5761 0.023 Uiso 1 1 calc R . .
C7A C -0.01107(10) 0.7595(2) 0.61679(14) 0.0145(4) Uani 1 1 d . . .
N1' N 0.20422(8) 0.3992(2) 0.56697(12) 0.0151(4) Uani 1 1 d . . .
H5 H 0.2181 0.3819 0.5093 0.018 Uiso 1 1 calc R . .
C2' C 0.16300(9) 0.5297(3) 0.57195(15) 0.0156(4) Uani 1 1 d . . .
O2' O 0.14389(8) 0.6066(2) 0.49844(11) 0.0225(4) Uani 1 1 d . . .
C3' C 0.14497(9) 0.5700(3) 0.67457(14) 0.0138(4) Uani 1 1 d . . .
H6 H 0.1784 0.6430 0.7077 0.017 Uiso 1 1 calc R . .
C4' C 0.14231(9) 0.4122(3) 0.73765(14) 0.0154(4) Uani 1 1 d . . .
H7 H 0.1323 0.4429 0.8047 0.018 Uiso 1 1 calc R . .
H8 H 0.1095 0.3361 0.7076 0.018 Uiso 1 1 calc R . .
C5' C 0.20469(9) 0.3238(3) 0.74428(14) 0.0141(4) Uani 1 1 d . . .
H9 H 0.2355 0.4013 0.7801 0.017 Uiso 1 1 calc R . .
O5' O 0.20621(7) 0.17306(19) 0.79890(11) 0.0175(3) Uani 1 1 d . . .
H10 H 0.1799(13) 0.101(4) 0.765(2) 0.025(7) Uiso 1 1 d . . .
C6' C 0.22604(9) 0.2929(3) 0.64228(15) 0.0142(4) Uani 1 1 d . . .
O6' O 0.26113(7) 0.1789(2) 0.62674(11) 0.0225(4) Uani 1 1 d . . .

loop_
_atom_site_aniso_label
_atom_site_aniso_U_11
_atom_site_aniso_U_22
_atom_site_aniso_U_33
_atom_site_aniso_U_23
_atom_site_aniso_U_13
_atom_site_aniso_U_12
C1 0.0228(10) 0.0115(9) 0.0118(9) 0.0002(7) 0.0030(7) 0.0018(8)
O1 0.0234(8) 0.0115(7) 0.0275(8) -0.0004(6) -0.0039(6) -0.0004(6)
N2 0.0186(9) 0.0111(8) 0.0157(8) 0.0004(6) 0.0033(6) 0.0036(6)
C3 0.0216(10) 0.0128(9) 0.0114(9) -0.0013(7) 0.0052(7) 0.0019(8)
O3 0.0213(8) 0.0171(7) 0.0254(8) -0.0024(6) 0.0018(6) -0.0029(6)
C3A 0.0189(10) 0.0133(9) 0.0112(8) 0.0000(7) 0.0057(7) 0.0022(7)
C4 0.0263(11) 0.0120(9) 0.0137(9) 0.0001(7) 0.0051(8) 0.0036(8)
C5 0.0289(11) 0.0168(10) 0.0172(10) 0.0038(8) 0.0083(8) 0.0091(9)
C6 0.0199(10) 0.0304(12) 0.0177(10) 0.0043(9) 0.0054(8) 0.0077(9)
C7 0.0211(11) 0.0199(10) 0.0159(10) 0.0028(8) 0.0035(8) -0.0022(8)
C7A 0.0206(10) 0.0115(9) 0.0122(9) 0.0006(7) 0.0053(7) 0.0020(8)
N1' 0.0202(9) 0.0156(8) 0.0100(7) 0.0015(6) 0.0040(6) 0.0053(7)
C2' 0.0171(10) 0.0134(9) 0.0163(9) -0.0002(8) 0.0021(7) 0.0015(7)
O2' 0.0299(9) 0.0228(8) 0.0151(7) 0.0058(6) 0.0040(6) 0.0116(7)
C3' 0.0139(9) 0.0135(9) 0.0139(9) -0.0016(7) 0.0006(7) 0.0012(7)
C4' 0.0160(9) 0.0176(10) 0.0128(9) 0.0007(8) 0.0027(7) 0.0018(8)
C5' 0.0180(9) 0.0134(9) 0.0111(9) 0.0007(7) 0.0024(7) 0.0013(7)
O5' 0.0212(8) 0.0151(7) 0.0162(7) 0.0039(6) 0.0016(6) 0.0018(6)
C6' 0.0133(9) 0.0141(9) 0.0150(9) 0.0014(7) 0.0013(7) 0.0007(7)
O6' 0.0261(8) 0.0254(8) 0.0167(7) 0.0054(6) 0.0059(6) 0.0140(7)

loop_
_atom_type_symbol
_atom_type_description
_atom_type_scat_dispersion_real
_atom_type_scat_dispersion_imag
_atom_type_scat_source
C C 0.0033 0.0016 'International Tables Vol C Tables 4.2.6.8 and 6.1.1.4'
H H 0.0000 0.0000 'International Tables Vol C Tables 4.2.6.8 and 6.1.1.4'
N N 0.0061 0.0033 'International Tables Vol C Tables 4.2.6.8 and 6.1.1.4'
O O 0.0106 0.0060 'International Tables Vol C Tables 4.2.6.8 and 6.1.1.4'
